data_4325254
loop_
_publ_author_name
'Ren\'e T. Boer\'e'
'Tracey L. Roemmele'
'Xin Yu'

_publ_contact_author_address
;
Department of Chemistry and Biochemistry
University of Lethbridge
Lethbridge, AB Canada
T1K 3M4
;
_publ_contact_author_email boere@uleth.ca
_publ_contact_author_fax +1-403-329-2057
_publ_contact_author_name 'R.T. Boer\'e'
_publ_contact_author_phone +1-403-329-2045
_publ_section_title
;
 Unsymmetrical 1\l3-1,2,4,6-Thiatriazinyls with Aryl and Trifluoromethyl
 Substituents: Synthesis, Crystal Structures, EPR Spectroscopy, and
 Voltammetry
;
_journal_name_full 'Inorganic Chemistry'
_journal_page_first 5123
_journal_page_last 5136
_journal_paper_doi 10.1021/ic2003996
_journal_volume 50
_journal_year 2011
_chemical_formula_moiety 'C10 H4 F6 N3 S, C10 H4 F6 N3 S'
_chemical_formula_sum 'C20 H8 F12 N6 S2'
_chemical_formula_weight 624.44
_chemical_name_common '4-CF3/CF3 TTA dimer'
_chemical_name_systematic
; 
 3-(4-trifluoromethylphenyl)-5-(4-trifluoromethyl)-1-thia-2,4,6-triazinyl
;
_space_group_IT_number 2
_symmetry_cell_setting triclinic
_symmetry_Int_Tables_number 2
_symmetry_space_group_name_Hall '-P 1'
_symmetry_space_group_name_H-M 'P -1'
_atom_sites_solution_hydrogens geom
_atom_sites_solution_primary direct
_atom_sites_solution_secondary difmap
_audit_creation_method SHELXL-97
_cell_angle_alpha 94.0420(10)
_cell_angle_beta 107.4760(10)
_cell_angle_gamma 96.1190(10)
_cell_formula_units_Z 4
_cell_length_a 10.7943(6)
_cell_length_b 13.3162(8)
_cell_length_c 16.7910(10)
_cell_measurement_reflns_used 9875
_cell_measurement_temperature 173(2)
_cell_measurement_theta_max 26.87
_cell_measurement_theta_min 3.69
_cell_volume 2275.6(2)
_computing_cell_refinement 'SAINT-Plus (Bruker, 2006)'
_computing_data_collection 'APEX2 (Bruker, 2006)'
_computing_data_reduction SAINT-Plus
_computing_molecular_graphics 'Mercury (Macrae <i>et al.</i>, 2006)'
_computing_publication_material 'publCIF (Westrip, 2007)'
_computing_structure_refinement 'SHELXTL (Sheldrick, 2008)'
_computing_structure_solution 'SHELXS (Sheldrick, 2008)'
_diffrn_ambient_pressure 101
_diffrn_ambient_temperature 173(2)
_diffrn_measured_fraction_theta_full 0.996
_diffrn_measured_fraction_theta_max 0.909
_diffrn_measurement_device_type
;
Bruker ApexII CCD area-detector diffractometer
;
_diffrn_measurement_method 'phi and omega scans'
_diffrn_radiation_monochromator graphite
_diffrn_radiation_probe x-ray
_diffrn_radiation_type MoK\a
_diffrn_radiation_wavelength 0.71073
_diffrn_reflns_av_R_equivalents 0.0441
_diffrn_reflns_av_sigmaI/netI 0.0474
_diffrn_reflns_limit_h_max 13
_diffrn_reflns_limit_h_min -13
_diffrn_reflns_limit_k_max 17
_diffrn_reflns_limit_k_min -17
_diffrn_reflns_limit_l_max 21
_diffrn_reflns_limit_l_min -22
_diffrn_reflns_number 26627
_diffrn_reflns_theta_full 25.25
_diffrn_reflns_theta_max 28.73
_diffrn_reflns_theta_min 1.90
_diffrn_source 'fine-focus sealed tube'
_diffrn_source_type 'Bruker D8'
_exptl_absorpt_coefficient_mu 0.358
_exptl_absorpt_correction_T_max 0.7458
_exptl_absorpt_correction_T_min 0.6841
_exptl_absorpt_correction_type multi-scan
_exptl_absorpt_process_details
; 
SADABS (Bruker, 2006)
;
_exptl_crystal_colour purple
_exptl_crystal_density_diffrn 1.823
_exptl_crystal_description plate
_exptl_crystal_F_000 1240
_exptl_crystal_recrystallization_method sublimation
_exptl_crystal_size_max 0.311
_exptl_crystal_size_mid 0.155
_exptl_crystal_size_min 0.06
_refine_diff_density_max 0.856
_refine_diff_density_min -0.736
_refine_diff_density_rms 0.061
_refine_ls_extinction_method none
_refine_ls_goodness_of_fit_ref 1.037
_refine_ls_hydrogen_treatment constr
_refine_ls_matrix_type full
_refine_ls_number_parameters 777
_refine_ls_number_reflns 10697
_refine_ls_number_restraints 0
_refine_ls_restrained_S_all 1.037
_refine_ls_R_factor_all 0.0689
_refine_ls_R_factor_gt 0.0440
_refine_ls_shift/su_max 0.001
_refine_ls_shift/su_mean 0.000
_refine_ls_structure_factor_coef Fsqd
_refine_ls_weighting_details 'calc w=1/[\s^2^(Fo^2^)+(0.0627P)^2^+0.3309P] where P=(Fo^2^+2Fc^2^)/3'
_refine_ls_weighting_scheme calc
_refine_ls_wR_factor_gt 0.1141
_refine_ls_wR_factor_ref 0.1260
_reflns_number_gt 7403
_reflns_number_total 10697
_reflns_threshold_expression >2sigma(I)
_cod_data_source_file ic2003996_si_001_12.cif
_cod_data_source_block 5e_4-CF3-C6H4C(CF3C)N3S
_cod_original_sg_symbol_Hall -P1
_cod_database_code 4325254

loop_
_symmetry_equiv_pos_as_xyz
'x, y, z'
'-x, -y, -z'

loop_
_atom_site_label
_atom_site_type_symbol
_atom_site_fract_x
_atom_site_fract_y
_atom_site_fract_z
_atom_site_U_iso_or_equiv
_atom_site_adp_type
_atom_site_occupancy
_atom_site_symmetry_multiplicity
_atom_site_calc_flag
_atom_site_refinement_flags
_atom_site_disorder_assembly
_atom_site_disorder_group
S10 S 0.55176(5) 0.14785(4) 0.14641(4) 0.02737(13) Uani 1 1 d . . .
F10 F 0.2210(2) 0.29653(13) 0.03687(14) 0.0930(8) Uani 1 1 d . . .
F11 F 0.09483(16) 0.15869(15) 0.00370(13) 0.0723(6) Uani 1 1 d . . .
F12 F 0.2083(2) 0.20251(19) -0.07331(11) 0.0923(8) Uani 1 1 d . . .
F13 F 0.35554(19) -0.49116(12) 0.03824(11) 0.0685(5) Uani 1 1 d . . .
F14 F 0.17049(19) -0.47984(13) -0.04624(15) 0.0867(7) Uani 1 1 d . . .
F15 F 0.3383(3) -0.46674(13) -0.08710(12) 0.0910(8) Uani 1 1 d . . .
N10 N 0.42543(19) 0.20616(14) 0.10198(12) 0.0313(4) Uani 1 1 d . . .
N11 N 0.29538(19) 0.04607(15) 0.03495(12) 0.0336(4) Uani 1 1 d . . .
N12 N 0.51500(18) 0.02712(14) 0.11540(12) 0.0298(4) Uani 1 1 d . . .
C10 C 0.3213(2) 0.14670(18) 0.05347(14) 0.0312(5) Uani 1 1 d . . .
C11 C 0.3940(2) -0.00844(17) 0.06633(13) 0.0272(5) Uani 1 1 d . . .
C12 C 0.2105(3) 0.2026(2) 0.00541(16) 0.0432(6) Uani 1 1 d . . .
C13 C 0.3672(2) -0.11988(17) 0.04221(13) 0.0286(5) Uani 1 1 d . . .
C14 C 0.4672(2) -0.17954(17) 0.06672(14) 0.0335(5) Uani 1 1 d . . .
H9 H 0.5531 -0.1486 0.0983 0.040 Uiso 1 1 calc R . .
C15 C 0.4431(2) -0.28318(18) 0.04569(15) 0.0367(6) Uani 1 1 d . . .
H8 H 0.5122 -0.3234 0.0625 0.044 Uiso 1 1 calc R . .
C16 C 0.3180(2) -0.32871(17) -0.00009(14) 0.0333(5) Uani 1 1 d . . .
C17 C 0.2172(3) -0.27011(19) -0.02528(15) 0.0396(6) Uani 1 1 d . . .
H6 H 0.1314 -0.3015 -0.0567 0.048 Uiso 1 1 calc R . .
C18 C 0.2418(2) -0.16553(19) -0.00460(15) 0.0362(5) Uani 1 1 d . . .
H5 H 0.1731 -0.1252 -0.0224 0.043 Uiso 1 1 calc R . .
C19 C 0.2947(3) -0.44090(19) -0.02377(17) 0.0437(6) Uani 1 1 d . . .
S20 S 0.51463(5) 0.14408(4) 0.29365(3) 0.02427(13) Uani 1 1 d . . .
F20 F 0.13263(19) 0.23197(15) 0.30087(11) 0.0724(6) Uani 1 1 d . . .
F21 F 0.05500(14) 0.18067(11) 0.17203(11) 0.0549(4) Uani 1 1 d . . .
F22 F 0.19288(15) 0.31336(11) 0.21135(14) 0.0717(6) Uani 1 1 d . . .
F23 F 0.2406(4) -0.4839(2) 0.2377(5) 0.116(3) Uani 0.786(9) 1 d P A 1
F24 F 0.0453(4) -0.4554(2) 0.2157(3) 0.0594(14) Uani 0.786(9) 1 d P A 1
F25 F 0.1199(6) -0.4683(2) 0.1153(3) 0.085(2) Uani 0.786(9) 1 d P A 1
F23A F 0.163(3) -0.4685(10) 0.2715(7) 0.123(10) Uani 0.214(9) 1 d P A 2
F24A F 0.0446(17) -0.4619(8) 0.152(2) 0.166(16) Uani 0.214(9) 1 d P A 2
F25A F 0.2300(16) -0.4818(7) 0.1726(13) 0.069(6) Uani 0.214(9) 1 d P A 2
N20 N 0.39144(17) 0.21101(12) 0.27476(11) 0.0256(4) Uani 1 1 d . . .
N21 N 0.23584(17) 0.05903(13) 0.22077(12) 0.0264(4) Uani 1 1 d . . .
N22 N 0.45652(17) 0.02373(12) 0.28080(11) 0.0252(4) Uani 1 1 d . . .
C20 C 0.2738(2) 0.15859(15) 0.24136(13) 0.0237(4) Uani 1 1 d . . .
C21 C 0.3287(2) -0.00313(15) 0.24481(13) 0.0217(4) Uani 1 1 d . . .
C22 C 0.1621(2) 0.22241(16) 0.23058(15) 0.0304(5) Uani 1 1 d . . .
C23 C 0.2813(2) -0.11344(15) 0.23210(13) 0.0220(4) Uani 1 1 d . . .
C24 C 0.3627(2) -0.17966(15) 0.27356(15) 0.0293(5) Uani 1 1 d . . .
H19 H 0.4481 -0.1541 0.3098 0.035 Uiso 1 1 calc R . .
C25 C 0.3201(2) -0.28290(16) 0.26243(16) 0.0323(5) Uani 1 1 d . . .
H18 H 0.3755 -0.3282 0.2915 0.039 Uiso 1 1 calc R . .
C26 C 0.1964(2) -0.31982(16) 0.20888(15) 0.0298(5) Uani 1 1 d . A .
C27 C 0.1141(2) -0.25420(17) 0.16769(16) 0.0369(6) Uani 1 1 d . . .
H16 H 0.0289 -0.2801 0.1313 0.044 Uiso 1 1 calc R . .
C28 C 0.1560(2) -0.15047(17) 0.17951(15) 0.0322(5) Uani 1 1 d . . .
H15 H 0.0994 -0.1051 0.1518 0.039 Uiso 1 1 calc R . .
C29 C 0.1516(3) -0.43177(18) 0.19616(19) 0.0438(7) Uani 1 1 d . . .
S30 S 0.50607(5) 0.42296(4) 0.22864(3) 0.02331(12) Uani 1 1 d . . .
F30 F 0.82328(16) 0.24799(11) 0.29962(15) 0.0775(7) Uani 1 1 d . . .
F31 F 0.96025(14) 0.37974(11) 0.35167(10) 0.0541(4) Uani 1 1 d . . .
F32 F 0.89752(19) 0.33870(16) 0.22153(11) 0.0746(6) Uani 1 1 d . . .
F33 F 0.8580(13) 1.0484(3) 0.3464(5) 0.062(2) Uani 0.67(2) 1 d P B 3
F34 F 1.0074(7) 1.0127(7) 0.2984(6) 0.0610(19) Uani 0.67(2) 1 d P B 3
F35 F 0.8225(8) 1.0293(6) 0.2136(6) 0.061(2) Uani 0.67(2) 1 d P B 3
F33A F 0.9926(18) 1.0246(14) 0.3186(14) 0.083(6) Uani 0.33(2) 1 d P B 4
F34A F 0.857(3) 1.0089(15) 0.2018(12) 0.086(6) Uani 0.33(2) 1 d P B 4
F35A F 0.793(2) 1.0500(6) 0.305(2) 0.082(5) Uani 0.33(2) 1 d P B 4
N30 N 0.62749(17) 0.35463(12) 0.24859(11) 0.0245(4) Uani 1 1 d . . .
N31 N 0.78654(17) 0.50524(12) 0.29028(11) 0.0252(4) Uani 1 1 d . . .
N32 N 0.56529(16) 0.54270(12) 0.23892(11) 0.0236(4) Uani 1 1 d . . .
C30 C 0.7465(2) 0.40608(15) 0.27591(13) 0.0232(4) Uani 1 1 d . . .
C31 C 0.6943(2) 0.56825(15) 0.26811(12) 0.0216(4) Uani 1 1 d . . .
C32 C 0.8576(2) 0.34162(16) 0.28868(15) 0.0304(5) Uani 1 1 d . . .
C33 C 0.7436(2) 0.67739(14) 0.27455(12) 0.0215(4) Uani 1 1 d . . .
C34 C 0.6558(2) 0.74817(16) 0.25946(15) 0.0296(5) Uani 1 1 d . . .
H25 H 0.5645 0.7263 0.2458 0.036 Uiso 1 1 calc R . .
C35 C 0.7006(2) 0.85027(16) 0.26424(15) 0.0314(5) Uani 1 1 d . . .
H26 H 0.6406 0.8987 0.2547 0.038 Uiso 1 1 calc R . .
C36 C 0.8334(2) 0.88151(15) 0.28295(14) 0.0274(5) Uani 1 1 d . B .
C37 C 0.9219(2) 0.81207(16) 0.29875(14) 0.0298(5) Uani 1 1 d . . .
H28 H 1.0131 0.8344 0.3121 0.036 Uiso 1 1 calc R . .
C38 C 0.8775(2) 0.70955(16) 0.29504(14) 0.0268(5) Uani 1 1 d . . .
H29 H 0.9381 0.6616 0.3064 0.032 Uiso 1 1 calc R . .
C39 C 0.8775(3) 0.99228(17) 0.28282(17) 0.0381(6) Uani 1 1 d . . .
S40 S 0.46913(5) 0.42248(4) 0.37620(3) 0.02567(13) Uani 1 1 d . . .
F40 F 0.7974(2) 0.3497(2) 0.58651(14) 0.1170(10) Uani 1 1 d . . .
F41 F 0.92727(15) 0.40819(13) 0.52542(13) 0.0665(5) Uani 1 1 d . . .
F42 F 0.8059(2) 0.27286(13) 0.47569(15) 0.1045(9) Uani 1 1 d . . .
F43 F 0.74193(17) 1.04651(11) 0.59067(10) 0.0517(4) Uani 1 1 d . . .
F44 F 0.88137(14) 1.04778(10) 0.52353(10) 0.0466(4) Uani 1 1 d . . .
F45 F 0.67925(16) 1.05681(11) 0.45911(10) 0.0542(4) Uani 1 1 d . . .
N40 N 0.59360(18) 0.36255(13) 0.42120(12) 0.0290(4) Uani 1 1 d . . .
N41 N 0.73338(18) 0.52166(13) 0.47781(12) 0.0300(4) Uani 1 1 d . . .
N42 N 0.51069(17) 0.54418(13) 0.40577(11) 0.0269(4) Uani 1 1 d . . .
C40 C 0.7023(2) 0.42111(16) 0.46501(13) 0.0271(5) Uani 1 1 d . . .
C41 C 0.6350(2) 0.57780(16) 0.44879(13) 0.0249(4) Uani 1 1 d . . .
C42 C 0.8101(2) 0.36288(18) 0.51357(16) 0.0369(6) Uani 1 1 d . . .
C43 C 0.6682(2) 0.68933(15) 0.46929(13) 0.0243(4) Uani 1 1 d . . .
C44 C 0.5695(2) 0.75021(16) 0.46462(14) 0.0294(5) Uani 1 1 d . . .
H35 H 0.4807 0.7200 0.4494 0.035 Uiso 1 1 calc R . .
C45 C 0.6007(2) 0.85437(16) 0.48205(15) 0.0314(5) Uani 1 1 d . . .
H36 H 0.5337 0.8958 0.4800 0.038 Uiso 1 1 calc R . .
C46 C 0.7306(2) 0.89837(16) 0.50261(13) 0.0261(5) Uani 1 1 d . . .
C47 C 0.8291(2) 0.83818(16) 0.50773(14) 0.0290(5) Uani 1 1 d . . .
H38 H 0.9176 0.8687 0.5219 0.035 Uiso 1 1 calc R . .
C48 C 0.7986(2) 0.73377(17) 0.49226(14) 0.0284(5) Uani 1 1 d . . .
H39 H 0.8664 0.6923 0.4973 0.034 Uiso 1 1 calc R . .
C49 C 0.7596(2) 1.01149(17) 0.51885(15) 0.0325(5) Uani 1 1 d . . .

loop_
_atom_site_aniso_label
_atom_site_aniso_U_11
_atom_site_aniso_U_22
_atom_site_aniso_U_33
_atom_site_aniso_U_23
_atom_site_aniso_U_13
_atom_site_aniso_U_12
S10 0.0259(3) 0.0230(3) 0.0328(3) 0.0012(2) 0.0098(2) 0.0009(2)
F10 0.0870(15) 0.0437(11) 0.1117(17) -0.0029(11) -0.0292(12) 0.0325(10)
F11 0.0389(10) 0.0787(13) 0.1020(15) 0.0336(11) 0.0152(10) 0.0239(9)
F12 0.0904(15) 0.158(2) 0.0486(11) 0.0528(12) 0.0235(10) 0.0739(15)
F13 0.0943(14) 0.0338(9) 0.0605(11) 0.0103(8) 0.0011(10) -0.0016(9)
F14 0.0633(13) 0.0392(10) 0.1293(19) -0.0132(11) -0.0003(12) -0.0145(9)
F15 0.181(2) 0.0404(10) 0.0715(13) -0.0113(9) 0.0758(15) 0.0036(12)
N10 0.0379(11) 0.0256(10) 0.0307(10) 0.0073(8) 0.0093(9) 0.0061(8)
N11 0.0315(11) 0.0313(11) 0.0336(11) 0.0006(8) 0.0041(9) 0.0055(8)
N12 0.0274(10) 0.0257(10) 0.0334(10) -0.0031(8) 0.0071(8) 0.0025(8)
C10 0.0339(13) 0.0320(12) 0.0281(12) 0.0053(10) 0.0085(10) 0.0087(10)
C11 0.0268(11) 0.0300(12) 0.0249(11) 0.0007(9) 0.0092(9) 0.0025(9)
C12 0.0438(16) 0.0436(15) 0.0379(14) 0.0075(12) 0.0030(12) 0.0138(12)
C13 0.0321(12) 0.0273(11) 0.0250(11) -0.0019(9) 0.0092(9) 0.0002(9)
C14 0.0321(13) 0.0295(12) 0.0328(12) -0.0022(10) 0.0039(10) 0.0000(10)
C15 0.0416(14) 0.0282(12) 0.0377(13) 0.0019(10) 0.0085(11) 0.0050(11)
C16 0.0440(14) 0.0290(12) 0.0259(11) -0.0017(9) 0.0128(10) -0.0015(10)
C17 0.0346(14) 0.0389(14) 0.0383(14) -0.0069(11) 0.0068(11) -0.0055(11)
C18 0.0312(13) 0.0354(13) 0.0380(13) -0.0043(10) 0.0067(11) 0.0046(10)
C19 0.0563(18) 0.0328(14) 0.0387(14) -0.0011(11) 0.0139(13) -0.0031(12)
S20 0.0223(3) 0.0159(2) 0.0311(3) 0.0016(2) 0.0038(2) 0.00117(19)
F20 0.0820(13) 0.1010(15) 0.0577(11) 0.0169(10) 0.0375(10) 0.0636(12)
F21 0.0329(8) 0.0391(9) 0.0773(12) -0.0064(8) -0.0061(8) 0.0145(7)
F22 0.0427(9) 0.0270(8) 0.1559(19) 0.0414(10) 0.0360(11) 0.0147(7)
F23 0.058(2) 0.0193(13) 0.218(8) 0.023(3) -0.035(3) 0.0007(14)
F24 0.069(3) 0.0275(12) 0.091(3) -0.0018(16) 0.049(2) -0.0153(14)
F25 0.125(5) 0.0396(15) 0.095(3) -0.0334(16) 0.064(3) -0.028(2)
F23A 0.24(3) 0.038(7) 0.055(7) 0.019(5) 0.020(13) -0.056(11)
F24A 0.069(12) 0.024(5) 0.29(4) -0.001(15) -0.109(16) -0.012(7)
F25A 0.072(11) 0.012(4) 0.142(14) -0.004(7) 0.062(12) 0.008(5)
N20 0.0273(10) 0.0157(8) 0.0340(10) 0.0011(7) 0.0100(8) 0.0033(7)
N21 0.0234(9) 0.0178(9) 0.0374(10) 0.0039(8) 0.0084(8) 0.0030(7)
N22 0.0254(9) 0.0146(8) 0.0334(10) 0.0035(7) 0.0055(8) 0.0025(7)
C20 0.0266(11) 0.0185(10) 0.0278(11) 0.0047(8) 0.0101(9) 0.0051(8)
C21 0.0235(10) 0.0176(10) 0.0240(10) 0.0023(8) 0.0079(8) 0.0014(8)
C22 0.0284(12) 0.0196(11) 0.0447(14) 0.0045(10) 0.0128(11) 0.0047(9)
C23 0.0257(11) 0.0165(10) 0.0264(11) 0.0026(8) 0.0124(9) 0.0015(8)
C24 0.0252(11) 0.0182(10) 0.0418(13) 0.0047(9) 0.0064(10) 0.0011(9)
C25 0.0272(12) 0.0189(11) 0.0507(15) 0.0082(10) 0.0105(11) 0.0050(9)
C26 0.0316(12) 0.0170(10) 0.0435(13) 0.0011(9) 0.0170(10) 0.0012(9)
C27 0.0291(13) 0.0249(12) 0.0473(15) 0.0007(10) 0.0009(11) -0.0031(10)
C28 0.0298(12) 0.0221(11) 0.0398(13) 0.0055(10) 0.0031(10) 0.0039(9)
C29 0.0385(15) 0.0223(12) 0.070(2) -0.0015(12) 0.0196(14) -0.0011(11)
S30 0.0213(3) 0.0155(2) 0.0305(3) 0.0009(2) 0.0051(2) 0.00069(19)
F30 0.0384(9) 0.0251(8) 0.170(2) 0.0341(10) 0.0265(11) 0.0111(7)
F31 0.0372(8) 0.0396(9) 0.0676(11) -0.0099(8) -0.0110(8) 0.0169(7)
F32 0.0814(13) 0.1067(16) 0.0583(11) 0.0157(10) 0.0359(10) 0.0653(12)
F33 0.093(5) 0.0231(14) 0.079(4) -0.0123(16) 0.047(3) -0.009(2)
F34 0.045(2) 0.031(3) 0.108(5) 0.018(3) 0.027(4) -0.0092(19)
F35 0.065(3) 0.028(2) 0.064(3) 0.023(2) -0.016(3) -0.0069(19)
F33A 0.076(10) 0.025(4) 0.086(8) 0.013(6) -0.058(7) -0.025(6)
F34A 0.132(12) 0.039(7) 0.080(6) 0.032(5) 0.028(7) -0.016(7)
F35A 0.073(8) 0.015(3) 0.162(15) -0.005(5) 0.049(10) 0.000(4)
N30 0.0238(9) 0.0165(8) 0.0330(10) 0.0009(7) 0.0088(8) 0.0034(7)
N31 0.0226(9) 0.0162(8) 0.0352(10) 0.0026(7) 0.0064(8) 0.0026(7)
N32 0.0233(9) 0.0151(8) 0.0310(10) 0.0033(7) 0.0062(8) 0.0019(7)
C30 0.0248(11) 0.0185(10) 0.0269(11) 0.0026(8) 0.0082(9) 0.0052(8)
C31 0.0246(11) 0.0176(10) 0.0232(10) 0.0021(8) 0.0081(8) 0.0030(8)
C32 0.0285(12) 0.0204(11) 0.0429(14) 0.0028(10) 0.0114(11) 0.0050(9)
C33 0.0264(11) 0.0151(9) 0.0229(10) 0.0018(8) 0.0083(8) 0.0005(8)
C34 0.0237(11) 0.0204(11) 0.0447(14) 0.0043(9) 0.0108(10) 0.0019(9)
C35 0.0326(12) 0.0182(10) 0.0426(13) 0.0064(9) 0.0096(10) 0.0048(9)
C36 0.0377(13) 0.0158(10) 0.0284(11) 0.0012(8) 0.0118(10) -0.0010(9)
C37 0.0255(11) 0.0228(11) 0.0391(13) 0.0015(9) 0.0099(10) -0.0031(9)
C38 0.0248(11) 0.0205(10) 0.0352(12) 0.0020(9) 0.0097(9) 0.0031(8)
C39 0.0440(15) 0.0208(11) 0.0480(15) 0.0071(11) 0.0136(13) -0.0025(11)
S40 0.0253(3) 0.0191(3) 0.0324(3) 0.0009(2) 0.0104(2) -0.0010(2)
F40 0.0895(16) 0.227(3) 0.0754(14) 0.1007(18) 0.0445(13) 0.0914(18)
F41 0.0350(9) 0.0495(10) 0.1143(16) 0.0312(10) 0.0143(9) 0.0143(8)
F42 0.0923(15) 0.0307(9) 0.137(2) -0.0095(11) -0.0468(14) 0.0275(10)
F43 0.0742(11) 0.0313(8) 0.0523(9) -0.0120(7) 0.0301(8) -0.0005(7)
F44 0.0400(8) 0.0263(7) 0.0716(11) 0.0014(7) 0.0191(8) -0.0070(6)
F45 0.0575(10) 0.0275(8) 0.0608(10) 0.0118(7) -0.0070(8) 0.0019(7)
N40 0.0332(10) 0.0196(9) 0.0321(10) 0.0050(8) 0.0069(8) 0.0018(8)
N41 0.0322(10) 0.0216(9) 0.0342(10) 0.0027(8) 0.0082(8) 0.0015(8)
N42 0.0269(10) 0.0194(9) 0.0336(10) -0.0022(7) 0.0102(8) 0.0009(7)
C40 0.0293(12) 0.0242(11) 0.0281(11) 0.0060(9) 0.0090(9) 0.0032(9)
C41 0.0282(11) 0.0210(10) 0.0265(11) 0.0008(8) 0.0112(9) 0.0005(9)
C42 0.0391(14) 0.0289(12) 0.0395(14) 0.0084(10) 0.0064(11) 0.0041(11)
C43 0.0283(11) 0.0214(10) 0.0231(10) 0.0004(8) 0.0089(9) 0.0011(9)
C44 0.0243(11) 0.0248(11) 0.0397(13) 0.0007(9) 0.0126(10) -0.0008(9)
C45 0.0303(12) 0.0235(11) 0.0427(14) 0.0016(10) 0.0149(10) 0.0039(9)
C46 0.0315(12) 0.0217(10) 0.0246(11) 0.0006(8) 0.0094(9) 0.0007(9)
C47 0.0239(11) 0.0272(11) 0.0331(12) -0.0003(9) 0.0070(9) -0.0013(9)
C48 0.0256(11) 0.0262(11) 0.0322(12) -0.0001(9) 0.0079(9) 0.0036(9)
C49 0.0355(13) 0.0236(11) 0.0365(13) 0.0032(10) 0.0088(10) 0.0019(10)

loop_
_atom_type_symbol
_atom_type_description
_atom_type_scat_dispersion_real
_atom_type_scat_dispersion_imag
_atom_type_scat_source
C C 0.0033 0.0016 'International Tables Vol C Tables 4.2.6.8 and 6.1.1.4'
H H 0.0000 0.0000 'International Tables Vol C Tables 4.2.6.8 and 6.1.1.4'
N N 0.0061 0.0033 'International Tables Vol C Tables 4.2.6.8 and 6.1.1.4'
F F 0.0171 0.0103 'International Tables Vol C Tables 4.2.6.8 and 6.1.1.4'
S S 0.1246 0.1234 'International Tables Vol C Tables 4.2.6.8 and 6.1.1.4'

loop_
_exptl_crystal_face_index_h
_exptl_crystal_face_index_k
_exptl_crystal_face_index_l
_exptl_crystal_face_perp_dist
0.00 1.00 -1.00 0.0820
2.00 0.00 -1.00 0.0290
-2.00 0.00 1.00 0.0420
1.00 0.00 -1.00 0.0400
0.00 -1.00 2.00 0.0830
0.00 -2.00 1.00 0.1230
1.00 -2.00 0.00 0.1200
0.00 -2.00 -1.00 0.1290
-1.00 -2.00 -2.00 0.1000
-1.00 0.00 -1.00 0.0540
-1.00 -1.00 0.00 0.0840
0.00 0.00 -1.00 0.0760
0.00 0.00 1.00 0.0680
1.00 0.00 0.00 0.0220
-1.00 0.00 0.00 0.0300

loop_
_geom_angle_atom_site_label_1
_geom_angle_atom_site_label_2
_geom_angle_atom_site_label_3
_geom_angle
N12 S10 N10 109.16(10)
C10 N10 S10 115.21(16)
C10 N11 C11 117.08(19)
C11 N12 S10 119.09(16)
N10 C10 N11 132.2(2)
N10 C10 C12 114.6(2)
N11 C10 C12 113.1(2)
N12 C11 N11 127.0(2)
N12 C11 C13 115.89(19)
N11 C11 C13 117.06(19)
F10 C12 F11 106.7(2)
F10 C12 F12 108.1(2)
F11 C12 F12 106.3(2)
F10 C12 C10 113.1(2)
F11 C12 C10 112.4(2)
F12 C12 C10 110.0(2)
C14 C13 C18 119.5(2)
C14 C13 C11 120.1(2)
C18 C13 C11 120.5(2)
C15 C14 C13 120.6(2)
C15 C14 H9 119.7
C13 C14 H9 119.7
C14 C15 C16 119.9(2)
C14 C15 H8 120.1
C16 C15 H8 120.1
C15 C16 C17 120.2(2)
C15 C16 C19 119.0(2)
C17 C16 C19 120.9(2)
C16 C17 C18 119.9(2)
C16 C17 H6 120.0
C18 C17 H6 120.0
C17 C18 C13 120.0(2)
C17 C18 H5 120.0
C13 C18 H5 120.0
F14 C19 F13 105.7(2)
F14 C19 F15 106.6(2)
F13 C19 F15 105.7(2)
F14 C19 C16 113.7(2)
F13 C19 C16 112.5(2)
F15 C19 C16 112.0(2)
N22 S20 N20 108.73(9)
C20 N20 S20 115.68(14)
C20 N21 C21 117.11(18)
C21 N22 S20 118.47(14)
N20 C20 N21 131.21(19)
N20 C20 C22 114.00(18)
N21 C20 C22 114.61(18)
N22 C21 N21 127.37(18)
N22 C21 C23 116.45(18)
N21 C21 C23 116.15(18)
F21 C22 F22 107.4(2)
F21 C22 F20 106.8(2)
F22 C22 F20 108.4(2)
F21 C22 C20 112.59(18)
F22 C22 C20 112.03(18)
F20 C22 C20 109.42(19)
C24 C23 C28 120.06(19)
C24 C23 C21 119.44(19)
C28 C23 C21 120.50(19)
C25 C24 C23 120.2(2)
C25 C24 H19 119.9
C23 C24 H19 119.9
C26 C25 C24 119.7(2)
C26 C25 H18 120.2
C24 C25 H18 120.2
C25 C26 C27 120.5(2)
C25 C26 C29 119.4(2)
C27 C26 C29 120.1(2)
C26 C27 C28 119.9(2)
C26 C27 H16 120.0
C28 C27 H16 120.0
C27 C28 C23 119.6(2)
C27 C28 H15 120.2
C23 C28 H15 120.2
F24A C29 F25A 107.6(14)
F24A C29 F24 50.9(19)
F25A C29 F24 134.8(5)
F24A C29 F23 128.4(6)
F25A C29 F23 49.1(7)
F24 C29 F23 108.3(4)
F24A C29 F25 54.4(18)
F25A C29 F25 61.1(9)
F24 C29 F25 104.1(3)
F23 C29 F25 106.4(4)
F24A C29 F23A 107.0(15)
F25A C29 F23A 99.3(10)
F24 C29 F23A 61.9(12)
F23 C29 F23A 52.0(11)
F25 C29 F23A 138.0(6)
F24A C29 C26 118.6(6)
F25A C29 C26 112.1(5)
F24 C29 C26 113.0(2)
F23 C29 C26 113.0(3)
F25 C29 C26 111.4(3)
F23A C29 C26 110.4(5)
N32 S30 N30 109.09(9)
C30 N30 S30 115.89(14)
C30 N31 C31 117.51(17)
C31 N32 S30 118.49(14)
N30 C30 N31 131.11(19)
N30 C30 C32 115.05(18)
N31 C30 C32 113.74(18)
N32 C31 N31 127.34(18)
N32 C31 C33 116.55(18)
N31 C31 C33 116.07(17)
F30 C32 F31 108.5(2)
F30 C32 F32 107.2(2)
F31 C32 F32 105.9(2)
F30 C32 C30 113.11(19)
F31 C32 C30 112.53(18)
F32 C32 C30 109.28(18)
C34 C33 C38 119.84(18)
C34 C33 C31 119.83(18)
C38 C33 C31 120.33(18)
C35 C34 C33 120.3(2)
C35 C34 H25 119.8
C33 C34 H25 119.8
C36 C35 C34 119.6(2)
C36 C35 H26 120.2
C34 C35 H26 120.2
C35 C36 C37 120.73(19)
C35 C36 C39 118.0(2)
C37 C36 C39 121.3(2)
C36 C37 C38 119.9(2)
C36 C37 H28 120.1
C38 C37 H28 120.1
C37 C38 C33 119.6(2)
C37 C38 H29 120.2
C33 C38 H29 120.2
F33A C39 F35 116.6(9)
F33A C39 F34 19.2(15)
F35 C39 F34 107.1(6)
F33A C39 F33 83.4(11)
F35 C39 F33 108.4(4)
F34 C39 F33 102.4(5)
F33A C39 F34A 105.4(11)
F35 C39 F34A 24.2(12)
F34 C39 F34A 90.7(11)
F33 C39 F34A 130.6(9)
F33A C39 F35A 113.3(10)
F35 C39 F35A 77.3(11)
F34 C39 F35A 129.6(9)
F33 C39 F35A 35.9(9)
F34A C39 F35A 101.5(8)
F33A C39 C36 118.0(8)
F35 C39 C36 114.4(4)
F34 C39 C36 112.5(4)
F33 C39 C36 111.3(3)
F34A C39 C36 106.7(8)
F35A C39 C36 110.2(4)
N42 S40 N40 108.83(9)
C40 N40 S40 115.54(15)
C40 N41 C41 116.96(19)
C41 N42 S40 118.53(15)
N40 C40 N41 131.9(2)
N40 C40 C42 113.83(19)
N41 C40 C42 114.21(19)
N42 C41 N41 127.45(19)
N42 C41 C43 116.00(19)
N41 C41 C43 116.53(18)
F41 C42 F40 107.7(2)
F41 C42 F42 105.6(2)
F40 C42 F42 107.0(2)
F41 C42 C40 113.66(19)
F40 C42 C40 109.8(2)
F42 C42 C40 112.7(2)
C44 C43 C48 119.84(19)
C44 C43 C41 120.24(19)
C48 C43 C41 119.91(19)
C45 C44 C43 120.0(2)
C45 C44 H35 120.0
C43 C44 H35 120.0
C44 C45 C46 119.8(2)
C44 C45 H36 120.1
C46 C45 H36 120.1
C47 C46 C45 120.4(2)
C47 C46 C49 121.6(2)
C45 C46 C49 118.0(2)
C48 C47 C46 120.0(2)
C48 C47 H38 120.0
C46 C47 H38 120.0
C47 C48 C43 119.9(2)
C47 C48 H39 120.1
C43 C48 H39 120.1
F44 C49 F43 106.40(19)
F44 C49 F45 106.96(18)
F43 C49 F45 105.2(2)
F44 C49 C46 113.80(19)
F43 C49 C46 112.13(18)
F45 C49 C46 111.79(19)

loop_
_geom_bond_atom_site_label_1
_geom_bond_atom_site_label_2
_geom_bond_distance
S10 N12 1.6233(18)
S10 N10 1.6478(19)
F10 C12 1.303(3)
F11 C12 1.312(3)
F12 C12 1.315(3)
F13 C19 1.321(3)
F14 C19 1.315(3)
F15 C19 1.324(3)
N10 C10 1.313(3)
N11 C10 1.334(3)
N11 C11 1.349(3)
N12 C11 1.332(3)
C10 C12 1.526(3)
C11 C13 1.484(3)
C13 C14 1.389(3)
C13 C18 1.392(3)
C14 C15 1.377(3)
C14 H9 0.9500
C15 C16 1.386(3)
C15 H8 0.9500
C16 C17 1.386(3)
C16 C19 1.493(3)
C17 C18 1.389(3)
C17 H6 0.9500
C18 H5 0.9500
S20 N22 1.6323(17)
S20 N20 1.6439(18)
F20 C22 1.313(3)
F21 C22 1.310(3)
F22 C22 1.310(2)
F23 C29 1.304(4)
F24 C29 1.298(4)
F25 C29 1.338(4)
F23A C29 1.365(11)
F24A C29 1.182(10)
F25A C29 1.266(10)
N20 C20 1.320(3)
N21 C20 1.334(3)
N21 C21 1.354(3)
N22 C21 1.327(3)
C20 C22 1.523(3)
C21 C23 1.482(3)
C23 C24 1.385(3)
C23 C28 1.390(3)
C24 C25 1.384(3)
C24 H19 0.9500
C25 C26 1.381(3)
C25 H18 0.9500
C26 C27 1.383(3)
C26 C29 1.497(3)
C27 C28 1.388(3)
C27 H16 0.9500
C28 H15 0.9500
S30 N32 1.6305(17)
S30 N30 1.6405(18)
F30 C32 1.304(3)
F31 C32 1.306(3)
F32 C32 1.322(3)
F33 C39 1.341(5)
F34 C39 1.340(7)
F35 C39 1.295(8)
F33A C39 1.221(14)
F34A C39 1.35(2)
F35A C39 1.371(9)
N30 C30 1.320(3)
N31 C30 1.326(2)
N31 C31 1.354(3)
N32 C31 1.327(3)
C30 C32 1.521(3)
C31 C33 1.478(3)
C33 C34 1.389(3)
C33 C38 1.393(3)
C34 C35 1.382(3)
C34 H25 0.9500
C35 C36 1.381(3)
C35 H26 0.9500
C36 C37 1.382(3)
C36 C39 1.501(3)
C37 C38 1.389(3)
C37 H28 0.9500
C38 H29 0.9500
S40 N42 1.6347(17)
S40 N40 1.6482(19)
F40 C42 1.295(3)
F41 C42 1.293(3)
F42 C42 1.307(3)
F43 C49 1.336(3)
F44 C49 1.329(3)
F45 C49 1.340(3)
N40 C40 1.316(3)
N41 C40 1.331(3)
N41 C41 1.355(3)
N42 C41 1.329(3)
C40 C42 1.527(3)
C41 C43 1.481(3)
C43 C44 1.393(3)
C43 C48 1.394(3)
C44 C45 1.381(3)
C44 H35 0.9500
C45 C46 1.390(3)
C45 H36 0.9500
C46 C47 1.384(3)
C46 C49 1.494(3)
C47 C48 1.382(3)
C47 H38 0.9500
C48 H39 0.9500

loop_
_geom_torsion_atom_site_label_1
_geom_torsion_atom_site_label_2
_geom_torsion_atom_site_label_3
_geom_torsion_atom_site_label_4
_geom_torsion
N12 S10 N10 C10 1.7(2)
N10 S10 N12 C11 -4.2(2)
S10 N10 C10 N11 2.8(3)
S10 N10 C10 C12 -173.72(17)
C11 N11 C10 N10 -4.7(4)
C11 N11 C10 C12 171.9(2)
S10 N12 C11 N11 3.1(3)
S10 N12 C11 C13 -178.67(15)
C10 N11 C11 N12 1.2(3)
C10 N11 C11 C13 -177.02(19)
N10 C10 C12 F10 -18.0(3)
N11 C10 C12 F10 164.8(2)
N10 C10 C12 F11 -138.9(2)
N11 C10 C12 F11 44.0(3)
N10 C10 C12 F12 102.9(3)
N11 C10 C12 F12 -74.2(3)
N12 C11 C13 C14 -3.6(3)
N11 C11 C13 C14 174.9(2)
N12 C11 C13 C18 176.0(2)
N11 C11 C13 C18 -5.5(3)
C18 C13 C14 C15 -0.5(3)
C11 C13 C14 C15 179.1(2)
C13 C14 C15 C16 -0.2(4)
C14 C15 C16 C17 0.5(4)
C14 C15 C16 C19 178.7(2)
C15 C16 C17 C18 0.0(4)
C19 C16 C17 C18 -178.2(2)
C16 C17 C18 C13 -0.8(4)
C14 C13 C18 C17 1.0(4)
C11 C13 C18 C17 -178.6(2)
C15 C16 C19 F14 162.6(2)
C17 C16 C19 F14 -19.2(3)
C15 C16 C19 F13 42.4(3)
C17 C16 C19 F13 -139.4(2)
C15 C16 C19 F15 -76.5(3)
C17 C16 C19 F15 101.7(3)
N22 S20 N20 C20 -10.02(19)
N20 S20 N22 C21 11.52(19)
S20 N20 C20 N21 1.1(3)
S20 N20 C20 C22 175.91(15)
C21 N21 C20 N20 7.9(3)
C21 N21 C20 C22 -166.90(18)
S20 N22 C21 N21 -4.2(3)
S20 N22 C21 C23 178.12(14)
C20 N21 C21 N22 -6.1(3)
C20 N21 C21 C23 171.64(18)
N20 C20 C22 F21 156.38(19)
N21 C20 C22 F21 -27.9(3)
N20 C20 C22 F22 35.2(3)
N21 C20 C22 F22 -149.1(2)
N20 C20 C22 F20 -85.1(2)
N21 C20 C22 F20 90.7(2)
N22 C21 C23 C24 14.3(3)
N21 C21 C23 C24 -163.61(19)
N22 C21 C23 C28 -166.1(2)
N21 C21 C23 C28 16.0(3)
C28 C23 C24 C25 0.4(3)
C21 C23 C24 C25 180.0(2)
C23 C24 C25 C26 0.8(4)
C24 C25 C26 C27 -1.3(4)
C24 C25 C26 C29 179.1(2)
C25 C26 C27 C28 0.6(4)
C29 C26 C27 C28 -179.9(2)
C26 C27 C28 C23 0.7(4)
C24 C23 C28 C27 -1.2(3)
C21 C23 C28 C27 179.2(2)
C25 C26 C29 F24A 178(2)
C27 C26 C29 F24A -1(2)
C25 C26 C29 F25A -55.2(12)
C27 C26 C29 F25A 125.3(11)
C25 C26 C29 F24 121.7(3)
C27 C26 C29 F24 -57.9(4)
C25 C26 C29 F23 -1.7(6)
C27 C26 C29 F23 178.7(5)
C25 C26 C29 F25 -121.5(4)
C27 C26 C29 F25 58.9(4)
C25 C26 C29 F23A 54.5(14)
C27 C26 C29 F23A -125.0(14)
N32 S30 N30 C30 5.94(19)
N30 S30 N32 C31 -6.30(19)
S30 N30 C30 N31 -0.2(3)
S30 N30 C30 C32 -176.25(15)
C31 N31 C30 N30 -6.0(3)
C31 N31 C30 C32 170.10(18)
S30 N32 C31 N31 0.9(3)
S30 N32 C31 C33 178.67(14)
C30 N31 C31 N32 5.5(3)
C30 N31 C31 C33 -172.24(18)
N30 C30 C32 F30 -22.8(3)
N31 C30 C32 F30 160.5(2)
N30 C30 C32 F31 -146.1(2)
N31 C30 C32 F31 37.1(3)
N30 C30 C32 F32 96.6(2)
N31 C30 C32 F32 -80.2(2)
N32 C31 C33 C34 7.1(3)
N31 C31 C33 C34 -174.92(19)
N32 C31 C33 C38 -172.40(19)
N31 C31 C33 C38 5.6(3)
C38 C33 C34 C35 0.3(3)
C31 C33 C34 C35 -179.2(2)
C33 C34 C35 C36 0.9(3)
C34 C35 C36 C37 -1.4(3)
C34 C35 C36 C39 176.6(2)
C35 C36 C37 C38 0.7(3)
C39 C36 C37 C38 -177.4(2)
C36 C37 C38 C33 0.6(3)
C34 C33 C38 C37 -1.1(3)
C31 C33 C38 C37 178.38(19)
C35 C36 C39 F33A 162.2(16)
C37 C36 C39 F33A -19.7(16)
C35 C36 C39 F35 -54.9(6)
C37 C36 C39 F35 123.1(6)
C35 C36 C39 F34 -177.4(5)
C37 C36 C39 F34 0.6(5)
C35 C36 C39 F33 68.3(7)
C37 C36 C39 F33 -113.6(7)
C35 C36 C39 F34A -79.5(14)
C37 C36 C39 F34A 98.6(14)
C35 C36 C39 F35A 29.9(16)
C37 C36 C39 F35A -152.0(16)
N42 S40 N40 C40 -5.23(19)
N40 S40 N42 C41 8.9(2)
S40 N40 C40 N41 -2.9(3)
S40 N40 C40 C42 173.51(16)
C41 N41 C40 N40 7.8(4)
C41 N41 C40 C42 -168.63(19)
S40 N42 C41 N41 -5.5(3)
S40 N42 C41 C43 176.40(14)
C40 N41 C41 N42 -2.8(3)
C40 N41 C41 C43 175.24(18)
N40 C40 C42 F41 151.5(2)
N41 C40 C42 F41 -31.5(3)
N40 C40 C42 F40 -87.8(3)
N41 C40 C42 F40 89.3(3)
N40 C40 C42 F42 31.3(3)
N41 C40 C42 F42 -151.6(2)
N42 C41 C43 C44 17.3(3)
N41 C41 C43 C44 -161.0(2)
N42 C41 C43 C48 -161.8(2)
N41 C41 C43 C48 19.9(3)
C48 C43 C44 C45 0.5(3)
C41 C43 C44 C45 -178.6(2)
C43 C44 C45 C46 1.3(3)
C44 C45 C46 C47 -1.6(3)
C44 C45 C46 C49 178.5(2)
C45 C46 C47 C48 0.1(3)
C49 C46 C47 C48 -180.0(2)
C46 C47 C48 C43 1.7(3)
C44 C43 C48 C47 -2.0(3)
C41 C43 C48 C47 177.10(19)
C47 C46 C49 F44 11.2(3)
C45 C46 C49 F44 -168.9(2)
C47 C46 C49 F43 -109.7(2)
C45 C46 C49 F43 70.3(3)
C47 C46 C49 F45 132.5(2)
C45 C46 C49 F45 -47.6(3)
